data_7118941
loop_
_publ_author_name
'Finkelmeier, Nils'
'Visscher, Arne'
'Wandtke, Sebastian'
'Herbst-Irmer, Regine'
'Stalke, Dietmar'

_publ_section_title
;
 CH3-deprotonation of 9-methylanthracene under mild conditions.
;
_journal_issue 31
_journal_name_full 'Chemical communications (Cambridge, England)'
_journal_page_first 5440
_journal_page_last 5442
_journal_paper_doi 10.1039/c6cc01261b
_journal_volume 52
_journal_year 2016
_chemical_formula_sum 'C27 H43 Li N4'
_chemical_formula_weight 430.59
_space_group_crystal_system monoclinic
_space_group_IT_number 14
_space_group_name_Hall '-P 2ybc'
_space_group_name_H-M_alt 'P 1 21/c 1'
_symmetry_space_group_name_Hall '-P 2ybc'
_symmetry_space_group_name_H-M 'P 1 21/c 1'
_atom_sites_solution_hydrogens mixed
_audit_creation_method SHELXL-2014/7
_audit_update_record
;
2016-02-09 deposited with the CCDC.
2016-03-18 downloaded from the CCDC.
;
_cell_angle_alpha 90
_cell_angle_beta 115.24(2)
_cell_angle_gamma 90
_cell_formula_units_Z 4
_cell_length_a 16.526(2)
_cell_length_b 9.874(2)
_cell_length_c 18.038(3)
_cell_measurement_reflns_used 4479
_cell_measurement_temperature 100(2)
_cell_measurement_theta_max 19.949
_cell_measurement_theta_min 2.278
_cell_volume 2662.4(9)
_computing_cell_refinement 'SAINT V8.30c'
_computing_data_collection 'APEX2 v2012.2'
_computing_data_reduction 'SAINT V8.30c'
_computing_structure_refinement 'SHELXL-2014/7 (Sheldrick, 2014)'
_computing_structure_solution 'SHELXS (Sheldrick, 2008)'
_diffrn_ambient_temperature 100(2)
_diffrn_measured_fraction_theta_full 0.987
_diffrn_measured_fraction_theta_max 0.987
_diffrn_measurement_device_type 'Bruker Smart APEX II Quazar'
_diffrn_measurement_method 'omega scans'
_diffrn_radiation_type MoK\a
_diffrn_radiation_wavelength 0.71073
_diffrn_reflns_av_R_equivalents 0.0926
_diffrn_reflns_av_unetI/netI 0.0758
_diffrn_reflns_Laue_measured_fraction_full 0.987
_diffrn_reflns_Laue_measured_fraction_max 0.987
_diffrn_reflns_limit_h_max 19
_diffrn_reflns_limit_h_min -19
_diffrn_reflns_limit_k_max 11
_diffrn_reflns_limit_k_min -11
_diffrn_reflns_limit_l_max 21
_diffrn_reflns_limit_l_min -20
_diffrn_reflns_number 38087
_diffrn_reflns_point_group_measured_fraction_full 0.987
_diffrn_reflns_point_group_measured_fraction_max 0.987
_diffrn_reflns_theta_full 25.000
_diffrn_reflns_theta_max 25.023
_diffrn_reflns_theta_min 1.362
_diffrn_source 'INCOATEC Mo Microsource'
_exptl_absorpt_coefficient_mu 0.063
_exptl_absorpt_correction_T_max 0.7446
_exptl_absorpt_correction_T_min 0.6486
_exptl_absorpt_correction_type multi-scan
_exptl_absorpt_process_details SADABS-2014/4
_exptl_crystal_colour black
_exptl_crystal_density_diffrn 1.074
_exptl_crystal_description needle
_exptl_crystal_F_000 944
_exptl_crystal_size_max 0.3
_exptl_crystal_size_mid 0.08
_exptl_crystal_size_min 0.06
_refine_diff_density_max 0.198
_refine_diff_density_min -0.189
_refine_diff_density_rms 0.038
_refine_ls_extinction_method none
_refine_ls_goodness_of_fit_ref 1.060
_refine_ls_hydrogen_treatment mixed
_refine_ls_matrix_type full
_refine_ls_number_parameters 523
_refine_ls_number_reflns 4639
_refine_ls_number_restraints 1328
_refine_ls_restrained_S_all 1.042
_refine_ls_R_factor_all 0.1732
_refine_ls_R_factor_gt 0.0839
_refine_ls_shift/su_max 0.001
_refine_ls_shift/su_mean 0.000
_refine_ls_structure_factor_coef Fsqd
_refine_ls_weighting_details 'w=1/[\s^2^(Fo^2^)+(0.0739P)^2^+1.8530P] where P=(Fo^2^+2Fc^2^)/3'
_refine_ls_weighting_scheme calc
_refine_ls_wR_factor_gt 0.1691
_refine_ls_wR_factor_ref 0.2106
_reflns_Friedel_coverage 0.000
_reflns_number_gt 2381
_reflns_number_total 4639
_reflns_threshold_expression 'I > 2\s(I)'
_cod_data_source_file c6cc01261b2.cif
_cod_data_source_block 1a
_cod_depositor_comments 'Adding full bibliography for 7118941--7118942.cif.'
_cod_database_code 7118941
_shelx_shelxl_version_number 2014/7
_shelx_space_group_comment
;
The symmetry employed for this shelxl refinement is uniquely defined
by the following loop, which should always be used as a source of
symmetry information in preference to the above space-group names.
They are only intended as comments.
;
_exptl_absorpt_special_details
;
A 3lambda corrections was applied with a correction factor of 0.0086.
;

loop_
_space_group_symop_operation_xyz
'x, y, z'
'-x, y+1/2, -z+1/2'
'-x, -y, -z'
'x, -y-1/2, z-1/2'

loop_
_atom_site_label
_atom_site_type_symbol
_atom_site_fract_x
_atom_site_fract_y
_atom_site_fract_z
_atom_site_U_iso_or_equiv
_atom_site_adp_type
_atom_site_occupancy
_atom_site_site_symmetry_order
_atom_site_calc_flag
_atom_site_refinement_flags_posn
_atom_site_refinement_flags_adp
_atom_site_refinement_flags_occupancy
_atom_site_disorder_assembly
_atom_site_disorder_group
C1 C 0.4557(7) 0.8033(10) 0.3852(6) 0.069(3) Uani 0.5 1 d D U P A -1
H1B H 0.404(4) 0.828(9) 0.334(3) 0.082 Uiso 0.5 1 d D U P B -1
H1A H 0.492(5) 0.720(6) 0.403(5) 0.082 Uiso 0.5 1 d D U P C -1
C2 C 0.4809(10) 0.8943(13) 0.4444(7) 0.043(3) Uani 0.5 1 d D U P A -1
C3 C 0.5574(8) 0.8692(13) 0.5262(6) 0.045(3) Uani 0.5 1 d D U P A -1
C4 C 0.6093(8) 0.7502(14) 0.5393(7) 0.053(3) Uani 0.5 1 d D U P A -1
H4 H 0.5961 0.6877 0.4957 0.063 Uiso 0.5 1 calc R U P A -1
C5 C 0.6788(8) 0.7234(15) 0.6146(6) 0.068(3) Uani 0.5 1 d D U P A -1
H5 H 0.7146 0.6447 0.6226 0.082 Uiso 0.5 1 calc R U P A -1
C6 C 0.6955(11) 0.8148(18) 0.6793(8) 0.076(3) Uani 0.5 1 d D U P A -1
H6 H 0.7417 0.7952 0.7319 0.091 Uiso 0.5 1 calc R U P A -1
C7 C 0.6477(11) 0.9295(19) 0.6688(8) 0.074(3) Uani 0.5 1 d D U P A -1
H7 H 0.6625 0.9900 0.7136 0.089 Uiso 0.5 1 calc R U P A -1
C8 C 0.5749(12) 0.9629(15) 0.5917(7) 0.056(3) Uani 0.5 1 d D U P A -1
C9 C 0.5275(12) 1.0806(16) 0.5795(8) 0.059(3) Uani 0.5 1 d D U P A -1
H9 H 0.557(7) 1.143(9) 0.626(5) 0.071 Uiso 0.5 1 d D U P D -1
C10 C 0.4654(11) 1.1200(13) 0.5045(7) 0.057(3) Uani 0.5 1 d D U P A -1
C11 C 0.4196(10) 1.2470(15) 0.4908(8) 0.075(4) Uani 0.5 1 d D U P A -1
H11 H 0.4346 1.3077 0.5356 0.090 Uiso 0.5 1 calc R U P A -1
C12 C 0.3568(10) 1.2839(15) 0.4177(8) 0.079(4) Uani 0.5 1 d D U P A -1
H12 H 0.3282 1.3690 0.4131 0.095 Uiso 0.5 1 calc R U P A -1
C13 C 0.3308(11) 1.2036(15) 0.3475(8) 0.079(4) Uani 0.5 1 d D U P A -1
H13 H 0.2865 1.2320 0.2958 0.095 Uiso 0.5 1 calc R U P A -1
C14 C 0.3746(11) 1.0776(16) 0.3581(8) 0.067(4) Uani 0.5 1 d D U P A -1
H14 H 0.3606 1.0212 0.3116 0.080 Uiso 0.5 1 calc R U P A -1
C15 C 0.4383(12) 1.0319(14) 0.4347(7) 0.054(3) Uani 0.5 1 d D U P A -1
C16 C 1.1106(6) 0.3007(11) 0.5696(6) 0.071(3) Uani 0.5 1 d D U P E -1
H16A H 1.122(5) 0.289(8) 0.627(3) 0.085 Uiso 0.5 1 d D U P F -1
H16B H 1.139(5) 0.265(8) 0.536(4) 0.085 Uiso 0.5 1 d D U P G -1
C17 C 1.0542(12) 0.402(2) 0.5365(8) 0.050(3) Uani 0.5 1 d D U P E -1
C18 C 1.0060(8) 0.4727(14) 0.5798(7) 0.050(3) Uani 0.5 1 d D U P E -1
C19 C 1.0237(9) 0.4406(14) 0.6622(7) 0.075(3) Uani 0.5 1 d D U P E -1
H19 H 1.0676 0.3742 0.6907 0.090 Uiso 0.5 1 calc R U P E -1
C20 C 0.9788(9) 0.5036(15) 0.7016(8) 0.082(4) Uani 0.5 1 d D U P E -1
H20 H 0.9901 0.4811 0.7564 0.098 Uiso 0.5 1 calc R U P E -1
C21 C 0.9156(9) 0.6022(15) 0.6576(8) 0.089(4) Uani 0.5 1 d D U P E -1
H21 H 0.8849 0.6472 0.6846 0.107 Uiso 0.5 1 calc R U P E -1
C22 C 0.8953(10) 0.6376(17) 0.5796(8) 0.089(4) Uani 0.5 1 d D U P E -1
H22 H 0.8508 0.7040 0.5525 0.107 Uiso 0.5 1 calc R U P E -1
C23 C 0.9422(9) 0.5728(16) 0.5380(8) 0.062(3) Uani 0.5 1 d D U P E -1
C24 C 0.9246(14) 0.615(2) 0.4615(10) 0.070(4) Uani 0.5 1 d D U P E -1
H24 H 0.863(3) 0.645(10) 0.429(6) 0.084 Uiso 0.5 1 d D U P H -1
C25 C 0.9680(8) 0.5601(14) 0.4195(7) 0.053(3) Uani 0.5 1 d D U P E -1
C26 C 0.9475(9) 0.6072(14) 0.3379(7) 0.068(3) Uani 0.5 1 d D U P E -1
H26 H 0.9050 0.6777 0.3149 0.082 Uiso 0.5 1 calc R U P E -1
C27 C 0.9876(7) 0.5529(11) 0.2932(6) 0.061(3) Uani 0.5 1 d D U P E -1
H27 H 0.9727 0.5883 0.2400 0.073 Uiso 0.5 1 calc R U P E -1
C28 C 1.0509(8) 0.4457(11) 0.3218(6) 0.057(3) Uani 0.5 1 d D U P E -1
H28 H 1.0775 0.4071 0.2892 0.068 Uiso 0.5 1 calc R U P E -1
C29 C 1.0712(7) 0.4014(13) 0.4015(6) 0.058(3) Uani 0.5 1 d D U P E -1
H29 H 1.1148 0.3321 0.4241 0.070 Uiso 0.5 1 calc R U P E -1
C30 C 1.0309(8) 0.4534(15) 0.4500(7) 0.045(3) Uani 0.5 1 d D U P E -1
Li1 Li 0.7394(3) 0.1635(6) 0.4119(3) 0.0372(12) Uani 1 1 d . U . . .
C31 C 0.5505(3) 0.0787(7) 0.2788(3) 0.097(2) Uani 0.891(5) 1 d D U P I 1
H31A H 0.5422 0.1720 0.2583 0.146 Uiso 0.891(5) 1 calc R U P I 1
H31B H 0.5181 0.0166 0.2333 0.146 Uiso 0.891(5) 1 calc R U P I 1
H31C H 0.5273 0.0701 0.3203 0.146 Uiso 0.891(5) 1 calc R U P I 1
C32 C 0.6574(4) -0.0958(6) 0.3460(4) 0.0911(19) Uani 0.891(5) 1 d D U P I 1
H32A H 0.6313 -0.1050 0.3854 0.137 Uiso 0.891(5) 1 calc R U P I 1
H32B H 0.7212 -0.1180 0.3729 0.137 Uiso 0.891(5) 1 calc R U P I 1
H32C H 0.6271 -0.1578 0.3000 0.137 Uiso 0.891(5) 1 calc R U P I 1
N1 N 0.6461(3) 0.0449(5) 0.3154(2) 0.0660(13) Uani 0.891(5) 1 d D U P I 1
C33 C 0.6798(3) 0.0593(6) 0.2515(3) 0.0771(16) Uani 0.891(5) 1 d D U P I 1
H33A H 0.6542 -0.0142 0.2107 0.092 Uiso 0.891(5) 1 calc R U P I 1
H33B H 0.6584 0.1466 0.2226 0.092 Uiso 0.891(5) 1 calc R U P I 1
C34 C 0.7781(3) 0.0547(5) 0.2842(2) 0.0691(12) Uani 1 1 d D U . . .
H34A H 0.7956 0.0711 0.2389 0.083 Uiso 0.891(5) 1 calc R U P I 1
H34B H 0.7989 -0.0372 0.3060 0.083 Uiso 0.891(5) 1 calc R U P I 1
H34C H 0.7262 0.0997 0.2404 0.083 Uiso 0.109(5) 1 calc R U P I 2
H34D H 0.8199 0.0290 0.2603 0.083 Uiso 0.109(5) 1 calc R U P I 2
N2 N 0.82345(17) 0.1548(3) 0.34973(15) 0.0445(7) Uani 1 1 d D U . . .
C35 C 0.9172(2) 0.1158(5) 0.3941(3) 0.0736(13) Uani 1 1 d D U . . .
H35A H 0.9457 0.1153 0.3563 0.110 Uiso 1 1 calc R U . . .
H35B H 0.9208 0.0251 0.4174 0.110 Uiso 1 1 calc R U . . .
H35C H 0.9479 0.1808 0.4383 0.110 Uiso 1 1 calc R U . . .
C36 C 0.8199(2) 0.2906(4) 0.3163(2) 0.0591(11) Uani 1 1 d D U . . .
H36A H 0.8509 0.2908 0.2805 0.089 Uiso 1 1 calc R U . . .
H36B H 0.8491 0.3549 0.3613 0.089 Uiso 1 1 calc R U . . .
H36C H 0.7573 0.3172 0.2846 0.089 Uiso 1 1 calc R U . . .
C37 C 0.6992(3) 0.4706(4) 0.4108(3) 0.0730(13) Uani 1 1 d D U . . .
H37A H 0.6673 0.4718 0.3508 0.109 Uiso 1 1 calc R U . . .
H37B H 0.7634 0.4836 0.4270 0.109 Uiso 1 1 calc R U . . .
H37C H 0.6767 0.5436 0.4337 0.109 Uiso 1 1 calc R U . . .
C38 C 0.5891(3) 0.3236(5) 0.4183(3) 0.0919(15) Uani 1 1 d D U . . .
H38A H 0.5788 0.2371 0.4395 0.138 Uiso 1 1 calc R U . . .
H38B H 0.5567 0.3244 0.3584 0.138 Uiso 1 1 calc R U . . .
H38C H 0.5677 0.3979 0.4412 0.138 Uiso 1 1 calc R U . . .
N3 N 0.68477(19) 0.3405(3) 0.44165(16) 0.0495(8) Uani 1 1 d D U . . .
C39 C 0.7343(6) 0.3403(7) 0.5322(3) 0.0902(19) Uani 0.858(8) 1 d D U P I 1
H39A H 0.7940 0.3814 0.5478 0.108 Uiso 0.858(8) 1 calc R U P I 1
H39B H 0.7016 0.3966 0.5559 0.108 Uiso 0.858(8) 1 calc R U P I 1
C40 C 0.7454(4) 0.2020(5) 0.5668(3) 0.0683(17) Uani 0.858(8) 1 d D U P I 1
H40A H 0.7751 0.2069 0.6273 0.082 Uiso 0.858(8) 1 calc R U P I 1
H40B H 0.6859 0.1598 0.5505 0.082 Uiso 0.858(8) 1 calc R U P I 1
N4 N 0.79923(17) 0.1185(3) 0.53736(15) 0.0462(7) Uani 1 1 d D U . . .
C41 C 0.8926(3) 0.1600(9) 0.5742(4) 0.091(2) Uani 0.858(8) 1 d D U P I 1
H41A H 0.8981 0.2501 0.5540 0.136 Uiso 0.858(8) 1 calc R U P I 1
H41B H 0.9281 0.0950 0.5594 0.136 Uiso 0.858(8) 1 calc R U P I 1
H41C H 0.9146 0.1627 0.6339 0.136 Uiso 0.858(8) 1 calc R U P I 1
C42 C 0.7939(4) -0.0228(5) 0.5618(4) 0.0661(16) Uani 0.858(8) 1 d D U P I 1
H42A H 0.8309 -0.0808 0.5447 0.099 Uiso 0.858(8) 1 calc R U P I 1
H42B H 0.7316 -0.0537 0.5354 0.099 Uiso 0.858(8) 1 calc R U P I 1
H42C H 0.8155 -0.0276 0.6215 0.099 Uiso 0.858(8) 1 calc R U P I 1
C39A C 0.7239(19) 0.342(3) 0.5325(9) 0.074(5) Uani 0.142(8) 1 d D U P I 2
H39C H 0.7413 0.4362 0.5519 0.088 Uiso 0.142(8) 1 calc R U P I 2
H39D H 0.6777 0.3131 0.5505 0.088 Uiso 0.142(8) 1 calc R U P I 2
C40A C 0.8006(18) 0.2560(17) 0.5697(13) 0.067(4) Uani 0.142(8) 1 d D U P I 2
H40C H 0.8134 0.2467 0.6283 0.080 Uiso 0.142(8) 1 calc R U P I 2
H40D H 0.8521 0.3044 0.5676 0.080 Uiso 0.142(8) 1 calc R U P I 2
C41A C 0.761(2) 0.015(3) 0.568(2) 0.063(6) Uani 0.142(8) 1 d D U P I 2
H41D H 0.7639 -0.0713 0.5424 0.095 Uiso 0.142(8) 1 calc R U P I 2
H41E H 0.7954 0.0085 0.6274 0.095 Uiso 0.142(8) 1 calc R U P I 2
H41F H 0.6990 0.0380 0.5546 0.095 Uiso 0.142(8) 1 calc R U P I 2
C42A C 0.8940(11) 0.087(3) 0.5586(19) 0.045(6) Uani 0.142(8) 1 d D U P I 2
H42D H 0.9197 0.1581 0.5375 0.067 Uiso 0.142(8) 1 calc R U P I 2
H42E H 0.9273 0.0813 0.6183 0.067 Uiso 0.142(8) 1 calc R U P I 2
H42F H 0.8978 -0.0002 0.5341 0.067 Uiso 0.142(8) 1 calc R U P I 2
N1A N 0.6853(17) -0.023(3) 0.3414(16) 0.065(4) Uani 0.109(5) 1 d D U P I 2
C33A C 0.748(2) -0.064(2) 0.3061(19) 0.071(4) Uani 0.109(5) 1 d D U P I 2
H33C H 0.7989 -0.1148 0.3470 0.085 Uiso 0.109(5) 1 calc R U P I 2
H33D H 0.7170 -0.1218 0.2574 0.085 Uiso 0.109(5) 1 calc R U P I 2
C31A C 0.598(2) 0.013(5) 0.279(2) 0.070(7) Uani 0.109(5) 1 d D U P I 2
H31D H 0.6033 0.0912 0.2477 0.105 Uiso 0.109(5) 1 calc R U P I 2
H31E H 0.5730 -0.0639 0.2412 0.105 Uiso 0.109(5) 1 calc R U P I 2
H31F H 0.5579 0.0355 0.3042 0.105 Uiso 0.109(5) 1 calc R U P I 2
C32A C 0.676(3) -0.139(4) 0.387(2) 0.076(8) Uani 0.109(5) 1 d D U P I 2
H32D H 0.7349 -0.1642 0.4292 0.114 Uiso 0.109(5) 1 calc R U P I 2
H32E H 0.6360 -0.1162 0.4120 0.114 Uiso 0.109(5) 1 calc R U P I 2
H32F H 0.6511 -0.2156 0.3490 0.114 Uiso 0.109(5) 1 calc R U P I 2

loop_
_atom_site_aniso_label
_atom_site_aniso_U_11
_atom_site_aniso_U_22
_atom_site_aniso_U_33
_atom_site_aniso_U_23
_atom_site_aniso_U_13
_atom_site_aniso_U_12
C1 0.057(6) 0.076(7) 0.066(6) -0.030(5) 0.020(4) 0.002(5)
C2 0.053(5) 0.053(5) 0.044(6) -0.014(4) 0.041(5) -0.020(4)
C3 0.053(5) 0.059(5) 0.041(5) -0.012(4) 0.037(4) -0.024(3)
C4 0.063(6) 0.067(6) 0.039(6) -0.005(5) 0.033(5) -0.018(4)
C5 0.077(7) 0.082(6) 0.045(6) 0.007(5) 0.025(5) -0.027(5)
C6 0.085(7) 0.101(7) 0.049(6) -0.002(5) 0.036(5) -0.045(5)
C7 0.089(7) 0.099(7) 0.051(6) -0.015(5) 0.047(5) -0.047(5)
C8 0.074(6) 0.074(5) 0.048(6) -0.023(5) 0.053(5) -0.037(4)
C9 0.084(6) 0.063(6) 0.063(7) -0.019(5) 0.062(6) -0.035(4)
C10 0.089(8) 0.053(5) 0.063(7) -0.017(5) 0.067(6) -0.021(5)
C11 0.113(10) 0.064(5) 0.077(8) -0.008(6) 0.069(7) -0.009(6)
C12 0.114(10) 0.071(6) 0.080(9) -0.001(6) 0.069(7) -0.005(7)
C13 0.119(10) 0.069(6) 0.075(8) 0.003(5) 0.067(7) -0.001(7)
C14 0.092(9) 0.071(6) 0.064(8) -0.006(5) 0.058(6) -0.009(6)
C15 0.074(6) 0.060(5) 0.058(7) -0.007(4) 0.058(5) -0.014(4)
C16 0.070(6) 0.086(7) 0.048(5) 0.016(5) 0.015(5) 0.008(5)
C17 0.044(6) 0.068(6) 0.035(4) 0.010(4) 0.013(4) -0.016(4)
C18 0.052(6) 0.073(7) 0.036(4) -0.010(4) 0.029(4) -0.031(5)
C19 0.077(7) 0.122(10) 0.042(4) -0.008(5) 0.040(5) -0.029(6)
C20 0.088(9) 0.122(11) 0.060(6) -0.027(6) 0.054(7) -0.040(7)
C21 0.086(8) 0.114(10) 0.085(7) -0.041(6) 0.053(7) -0.042(6)
C22 0.082(9) 0.102(9) 0.092(7) -0.030(6) 0.046(7) -0.029(6)
C23 0.058(7) 0.070(7) 0.057(5) -0.020(4) 0.024(5) -0.029(5)
C24 0.065(10) 0.075(8) 0.064(5) -0.005(5) 0.023(6) -0.017(6)
C25 0.053(7) 0.061(6) 0.033(4) 0.003(4) 0.009(4) -0.021(4)
C26 0.081(7) 0.074(7) 0.040(4) 0.007(4) 0.017(4) -0.015(5)
C27 0.073(7) 0.075(7) 0.031(4) 0.002(4) 0.019(4) -0.026(5)
C28 0.062(7) 0.069(7) 0.028(5) 0.000(4) 0.009(5) -0.030(5)
C29 0.053(6) 0.077(7) 0.037(4) 0.008(4) 0.012(4) -0.021(5)
C30 0.045(6) 0.062(6) 0.024(4) 0.004(3) 0.010(4) -0.021(5)
Li1 0.037(3) 0.052(3) 0.027(2) -0.002(2) 0.018(2) -0.003(2)
C31 0.049(3) 0.180(6) 0.067(3) -0.050(3) 0.028(2) -0.040(3)
C32 0.104(4) 0.105(4) 0.099(5) -0.054(3) 0.076(4) -0.049(3)
N1 0.058(3) 0.101(3) 0.055(2) -0.042(2) 0.040(2) -0.039(2)
C33 0.076(3) 0.120(4) 0.053(3) -0.052(3) 0.044(2) -0.040(3)
C34 0.074(3) 0.094(3) 0.061(2) -0.036(2) 0.049(2) -0.022(2)
N2 0.0438(16) 0.0614(19) 0.0365(15) -0.0080(14) 0.0251(13) -0.0127(14)
C35 0.047(2) 0.100(4) 0.084(3) 0.013(3) 0.038(2) -0.002(2)
C36 0.065(3) 0.076(3) 0.044(2) 0.0026(19) 0.032(2) -0.007(2)
C37 0.100(3) 0.061(3) 0.084(3) 0.014(2) 0.064(3) 0.013(2)
C38 0.078(3) 0.091(4) 0.135(4) 0.015(3) 0.072(3) 0.017(3)
N3 0.0622(18) 0.0538(19) 0.0474(16) 0.0083(14) 0.0377(15) 0.0096(15)
C39 0.161(5) 0.074(3) 0.050(3) -0.011(2) 0.058(3) 0.018(3)
C40 0.106(4) 0.077(3) 0.035(2) 0.005(2) 0.043(2) 0.007(3)
N4 0.0462(17) 0.0634(19) 0.0293(14) 0.0114(13) 0.0165(13) -0.0001(14)
C41 0.066(3) 0.134(6) 0.050(4) 0.033(4) 0.003(2) -0.034(3)
C42 0.077(4) 0.071(3) 0.066(3) 0.028(3) 0.046(3) 0.008(3)
C39A 0.106(8) 0.074(8) 0.057(5) 0.006(5) 0.050(5) 0.014(6)
C40A 0.091(8) 0.071(6) 0.044(6) 0.000(5) 0.034(6) 0.003(5)
C41A 0.078(12) 0.076(10) 0.055(11) 0.010(9) 0.047(10) -0.002(9)
C42A 0.054(7) 0.059(13) 0.023(10) 0.012(9) 0.019(6) -0.001(6)
N1A 0.079(7) 0.086(7) 0.051(7) -0.030(6) 0.046(6) -0.031(6)
C33A 0.084(8) 0.091(7) 0.060(8) -0.037(6) 0.051(7) -0.032(6)
C31A 0.079(9) 0.102(13) 0.049(10) -0.026(9) 0.046(8) -0.031(8)
C32A 0.106(16) 0.083(11) 0.046(13) -0.033(9) 0.039(12) -0.046(10)

loop_
_atom_type_symbol
_atom_type_description
_atom_type_scat_dispersion_real
_atom_type_scat_dispersion_imag
_atom_type_scat_source
C C 0.0033 0.0016 'International Tables Vol C Tables 4.2.6.8 and 6.1.1.4'
H H 0.0000 0.0000 'International Tables Vol C Tables 4.2.6.8 and 6.1.1.4'
Li Li -0.0003 0.0001 'International Tables Vol C Tables 4.2.6.8 and 6.1.1.4'
N N 0.0061 0.0033 'International Tables Vol C Tables 4.2.6.8 and 6.1.1.4'

loop_
_geom_angle_atom_site_label_1
_geom_angle_atom_site_label_2
_geom_angle_atom_site_label_3
_geom_angle
C1 C2 C3 121.8(9)
C1 C2 C15 123.4(9)
C3 C2 C15 114.8(9)
C4 C3 C8 120.3(8)
C4 C3 C2 120.0(8)
C8 C3 C2 119.7(10)
C5 C4 C3 121.1(9)
C4 C5 C6 118.7(11)
C7 C6 C5 121.8(11)
C6 C7 C8 121.9(11)
C9 C8 C3 121.1(11)
C9 C8 C7 122.5(10)
C3 C8 C7 116.3(10)
C10 C9 C8 122.8(12)
C9 C10 C11 122.8(10)
C9 C10 C15 121.3(10)
C11 C10 C15 115.8(10)
C12 C11 C10 122.7(11)
C11 C12 C13 123.3(12)
C12 C13 C14 115.8(11)
C15 C14 C13 122.8(10)
C14 C15 C10 119.3(10)
C14 C15 C2 121.3(9)
C10 C15 C2 119.3(8)
C16 C17 C18 122.9(9)
C16 C17 C30 122.3(9)
C18 C17 C30 114.8(9)
C23 C18 C19 119.4(9)
C23 C18 C17 119.2(9)
C19 C18 C17 121.4(9)
C20 C19 C18 121.5(10)
C19 C20 C21 117.3(11)
C22 C21 C20 124.5(11)
C21 C22 C23 118.7(11)
C24 C23 C18 123.5(11)
C24 C23 C22 117.8(11)
C18 C23 C22 118.6(10)
C23 C24 C25 120.8(13)
C24 C25 C30 123.7(11)
C24 C25 C26 119.4(10)
C30 C25 C26 116.8(9)
C27 C26 C25 121.3(9)
C26 C27 C28 123.4(9)
C29 C28 C27 115.0(9)
C28 C29 C30 123.8(9)
C29 C30 C25 119.7(8)
C29 C30 C17 122.4(8)
C25 C30 C17 117.9(8)
N4 Li1 N1 127.8(3)
N4 Li1 N2 116.6(3)
N1 Li1 N2 87.4(2)
N4 Li1 N3 87.6(2)
N1 Li1 N3 114.8(3)
N2 Li1 N3 127.3(3)
N4 Li1 N1A 109.6(8)
N2 Li1 N1A 81.8(5)
N3 Li1 N1A 135.9(8)
N4 Li1 C40A 32.1(4)
N2 Li1 C40A 121.8(7)
N3 Li1 C40A 58.3(4)
N1A Li1 C40A 139.3(9)
N4 Li1 C40 31.22(14)
N1 Li1 C40 127.0(3)
N2 Li1 C40 141.7(3)
N3 Li1 C40 58.23(16)
C31 N1 C32 108.8(4)
C31 N1 C33 108.5(4)
C32 N1 C33 110.5(4)
C31 N1 Li1 120.7(3)
C32 N1 Li1 106.3(4)
C33 N1 Li1 101.6(3)
C34 C33 N1 113.6(4)
C33A C34 N2 117.1(12)
C33 C34 N2 113.3(3)
C35 N2 C36 108.3(3)
C35 N2 C34 108.7(3)
C36 N2 C34 111.5(3)
C35 N2 Li1 120.0(3)
C36 N2 Li1 105.1(3)
C34 N2 Li1 103.1(2)
C37 N3 C38 108.9(3)
C37 N3 C39 108.5(4)
C38 N3 C39 109.8(4)
C37 N3 C39A 110.2(13)
C38 N3 C39A 103.2(13)
C37 N3 Li1 117.9(2)
C38 N3 Li1 110.8(3)
C39 N3 Li1 100.5(3)
C39A N3 Li1 104.8(8)
C40 C39 N3 112.1(5)
N4 C40 C39 110.6(5)
N4 C40 Li1 47.72(18)
C39 C40 Li1 76.0(3)
C41 N4 C40 111.4(4)
C41A N4 C40A 116.2(14)
C41 N4 C42 108.4(4)
C40 N4 C42 107.5(3)
C41A N4 C42A 109.8(16)
C40A N4 C42A 104.9(13)
C41A N4 Li1 119.1(16)
C41 N4 Li1 110.7(3)
C40 N4 Li1 101.1(3)
C40A N4 Li1 98.8(9)
C42 N4 Li1 117.5(3)
C42A N4 Li1 106.5(12)
C40A C39A N3 113.1(16)
C39A C40A N4 120.0(18)
C39A C40A Li1 81.4(11)
N4 C40A Li1 49.1(6)
C31A N1A C32A 108.9(19)
C31A N1A C33A 112.1(19)
C32A N1A C33A 106.7(19)
C31A N1A Li1 106(2)
C32A N1A Li1 117(2)
C33A N1A Li1 106.7(13)
C34 C33A N1A 107.2(14)

loop_
_geom_bond_atom_site_label_1
_geom_bond_atom_site_label_2
_geom_bond_distance
_geom_bond_publ_flag
C1 C2 1.321(15) y
C2 C3 1.498(11) y
C2 C15 1.506(12) y
C3 C4 1.414(12) y
C3 C8 1.431(10) y
C4 C5 1.380(11) y
C5 C6 1.407(12) y
C6 C7 1.346(13) y
C7 C8 1.435(13) y
C8 C9 1.366(13) y
C9 C10 1.360(12) y
C10 C11 1.431(12) y
C10 C15 1.436(10) y
C11 C12 1.336(12) y
C12 C13 1.397(12) y
C13 C14 1.410(12) y
C14 C15 1.407(12) y
C16 C17 1.323(16) y
C17 C18 1.504(11) y
C17 C30 1.526(10) y
C18 C23 1.407(11) y
C18 C19 1.422(12) y
C19 C20 1.376(12) y
C20 C21 1.401(13) y
C21 C22 1.345(13) y
C22 C23 1.439(12) y
C23 C24 1.349(13) y
C24 C25 1.358(12) y
C25 C30 1.416(10) y
C25 C26 1.440(11) y
C26 C27 1.354(12) y
C27 C28 1.422(12) y
C28 C29 1.400(10) y
C29 C30 1.403(11) y
Li1 N4 2.095(5) ?
Li1 N1 2.120(6) ?
Li1 N2 2.126(5) ?
Li1 N3 2.138(6) ?
Li1 N1A 2.20(3) ?
Li1 C40A 2.74(2) ?
Li1 C40 2.779(6) ?
C31 N1 1.467(6) ?
C32 N1 1.477(6) ?
N1 C33 1.487(5) ?
C33 C34 1.474(5) ?
C34 C33A 1.391(15) ?
C34 N2 1.477(4) ?
N2 C35 1.460(4) ?
N2 C36 1.461(4) ?
C37 N3 1.460(4) ?
C38 N3 1.461(4) ?
N3 C39 1.482(5) ?
N3 C39A 1.483(14) ?
C39 C40 1.480(7) ?
C40 N4 1.468(5) ?
N4 C41A 1.422(13) ?
N4 C41 1.455(5) ?
N4 C40A 1.474(14) ?
N4 C42 1.477(5) ?
N4 C42A 1.478(13) ?
C39A C40A 1.435(16) ?
N1A C31A 1.451(15) ?
N1A C32A 1.451(15) ?
N1A C33A 1.483(15) ?
